data_1572798
loop_
_publ_author_name
'Xu, Ke'
'Li, Nengquan'
'Ye, Zeyuan'
'Guo, Yuxi'
'Wu, Yuxin'
'Gui, Chenghao'
'Yin, Xiaojun'
'Miao, Jingsheng'
'Cao, Xiaosong'
'Yang, Chuluo'

_publ_section_title
;
 High-performance deep-blue electroluminescence from multi-resonance TADF
 emitters with a spirofluorene-fused double boron framework.
;
_journal_issue 43
_journal_name_full 'Chemical science'
_journal_page_first 18076
_journal_page_last 18084
_journal_paper_doi 10.1039/d4sc04835k
_journal_volume 15
_journal_year 2024
_chemical_formula_moiety 'C86 H59 B2 N3'
_chemical_formula_sum 'C86 H59 B2 N3'
_chemical_formula_weight 1155.98
_chemical_name_systematic DB-SF2
_space_group_crystal_system triclinic
_space_group_IT_number 2
_space_group_name_Hall '-P 1'
_space_group_name_H-M_alt 'P -1'
_atom_sites_solution_hydrogens geom
_atom_sites_solution_primary dual
_audit_creation_date 2024-04-08
_audit_creation_method
;
Olex2 1.5
(compiled 2022.04.07 svn.rca3783a0 for OlexSys, GUI svn.r6498)
;
_audit_update_record
;
2024-07-09 deposited with the CCDC.	2024-09-26 downloaded from the CCDC.
;
_cell_angle_alpha 71.081(3)
_cell_angle_beta 69.022(4)
_cell_angle_gamma 78.650(4)
_cell_formula_units_Z 2
_cell_length_a 14.1931(11)
_cell_length_b 16.6449(12)
_cell_length_c 17.7614(14)
_cell_measurement_reflns_used 5949
_cell_measurement_temperature 170.00
_cell_measurement_theta_max 43.901
_cell_measurement_theta_min 2.413
_cell_volume 3690.7(5)
_computing_cell_refinement 'SAINT V8.40B (Bruker Nano, Inc., 2019)'
_computing_data_collection 'Bruker Instrument Service vV6.2.14'
_computing_data_reduction 'SAINT V8.40B (Bruker Nano, Inc., 2019)'
_computing_molecular_graphics 'Olex2 1.5 (Dolomanov et al., 2009)'
_computing_publication_material 'Olex2 1.5 (Dolomanov et al., 2009)'
_computing_structure_refinement 'SHELXL 2019/2 (Sheldrick, 2015)'
_computing_structure_solution 'SHELXT 2018/2 (Sheldrick, 2018)'
_diffrn_ambient_temperature 170.00
_diffrn_measured_fraction_theta_full 0.994
_diffrn_measured_fraction_theta_max 0.988
_diffrn_measurement_device_type 'Bruker D8 Venture'
_diffrn_measurement_method '\w and \f scans'
_diffrn_radiation_type GaK\a
_diffrn_radiation_wavelength 1.34139
_diffrn_reflns_av_R_equivalents 0.1290
_diffrn_reflns_av_unetI/netI 0.1657
_diffrn_reflns_Laue_measured_fraction_full 0.994
_diffrn_reflns_Laue_measured_fraction_max 0.988
_diffrn_reflns_limit_h_max 17
_diffrn_reflns_limit_h_min -17
_diffrn_reflns_limit_k_max 20
_diffrn_reflns_limit_k_min -18
_diffrn_reflns_limit_l_max 21
_diffrn_reflns_limit_l_min -21
_diffrn_reflns_number 47417
_diffrn_reflns_point_group_measured_fraction_full 0.994
_diffrn_reflns_point_group_measured_fraction_max 0.988
_diffrn_reflns_theta_full 53.594
_diffrn_reflns_theta_max 54.181
_diffrn_reflns_theta_min 2.412
_diffrn_source_current 3.57
_diffrn_source_power 0.24954300000000001
_diffrn_source_voltage 69.9
_exptl_absorpt_coefficient_mu 0.289
_exptl_absorpt_correction_T_max 0.7506
_exptl_absorpt_correction_T_min 0.6160
_exptl_absorpt_correction_type multi-scan
_exptl_absorpt_process_details
;
SADABS-2016/2 (Bruker,2016/2) was used for absorption correction.
wR2(int) was 0.1467 before and 0.0858 after correction.
The Ratio of minimum to maximum transmission is 0.8207.
The \l/2 correction factor is Not present.
;
_exptl_crystal_colour yellow
_exptl_crystal_colour_primary yellow
_exptl_crystal_density_diffrn 1.040
_exptl_crystal_description needle
_exptl_crystal_F_000 1212
_exptl_crystal_size_max 0.16
_exptl_crystal_size_mid 0.02
_exptl_crystal_size_min 0.02
_refine_diff_density_max 0.578
_refine_diff_density_min -0.397
_refine_diff_density_rms 0.090
_refine_ls_extinction_method none
_refine_ls_goodness_of_fit_ref 1.067
_refine_ls_hydrogen_treatment constr
_refine_ls_matrix_type full
_refine_ls_number_parameters 826
_refine_ls_number_reflns 13490
_refine_ls_number_restraints 0
_refine_ls_restrained_S_all 1.067
_refine_ls_R_factor_all 0.1824
_refine_ls_R_factor_gt 0.1112
_refine_ls_shift/su_max 0.000
_refine_ls_shift/su_mean 0.000
_refine_ls_structure_factor_coef Fsqd
_refine_ls_weighting_details 'w=1/[\s^2^(Fo^2^)+(0.1936P)^2^] where P=(Fo^2^+2Fc^2^)/3'
_refine_ls_weighting_scheme calc
_refine_ls_wR_factor_gt 0.3059
_refine_ls_wR_factor_ref 0.3547
_reflns_Friedel_coverage 0.000
_reflns_number_gt 6652
_reflns_number_total 13490
_reflns_threshold_expression 'I > 2\s(I)'
_cod_data_source_file d4sc04835k2.cif
_cod_data_source_block 240403_db_sf2
_cod_depositor_comments 'Adding full bibliography for 1572797--1572798.cif.'
_cod_database_code 1572798
_shelx_shelxl_version_number 2019/2
_shelx_space_group_comment
;
The symmetry employed for this shelxl refinement is uniquely defined
by the following loop, which should always be used as a source of
symmetry information in preference to the above space-group names.
They are only intended as comments.
;
_shelx_estimated_absorpt_t_max 0.994
_shelx_estimated_absorpt_t_min 0.955
_olex2_refinement_description
;
1. Fixed Uiso
 At 1.2 times of:
  All C(H) groups
 At 1.5 times of:
  All C(H,H,H) groups
2.a Aromatic/amide H refined with riding coordinates:
 C2(H2), C3(H3), C6(H6), C9(H9), C11(H11), C13(H13), C16(H16), C17(H17),
 C19(H19), C23(H23), C24(H24), C27(H27), C31(H31), C32(H32), C35(H35), C36(H36),
  C37(H37), C39(H39), C45(H45), C46(H46), C47(H47), C51(H51), C53(H53),
 C54(H54), C55(H55), C57(H57), C59(H59), C61(H61), C63(H63), C65(H65), C69(H69),
  C71(H71), C72(H72), C73(H73), C75(H75), C76(H76), C77(H77), C81(H81),
 C82(H82), C84(H84), C86(H86)
2.b Idealised Me refined as rotating group:
 C5(H5A,H5B,H5C), C21(H21A,H21B,H21C), C41(H41A,H41B,H41C), C79(H79A,H79B,
 H79C), C83(H83A,H83B,H83C), C85(H85A,H85B,H85C)
;
_smtbx_masks_void_probe_radius 1.2
_smtbx_masks_void_truncation_radius 1.2
_olex2_submission_special_instructions 'No special instructions were received'

loop_
_space_group_symop_operation_xyz
'x, y, z'
'-x, -y, -z'

loop_
_atom_site_label
_atom_site_type_symbol
_atom_site_fract_x
_atom_site_fract_y
_atom_site_fract_z
_atom_site_U_iso_or_equiv
_atom_site_adp_type
_atom_site_occupancy
_atom_site_site_symmetry_order
_atom_site_calc_flag
_atom_site_refinement_flags_posn
_atom_site_refinement_flags_adp
_atom_site_refinement_flags_occupancy
_atom_site_disorder_assembly
_atom_site_disorder_group
N1 N 0.6915(3) 0.6148(2) 0.4044(2) 0.0378(9) Uani 1 1 d . . . . .
C1 C 0.6691(3) 0.7190(3) 0.1616(3) 0.0349(11) Uani 1 1 d . . . . .
B1 B 0.7353(4) 0.4998(3) 0.3038(3) 0.0362(13) Uani 1 1 d . . . . .
N2 N 0.8426(3) 0.3403(2) 0.3625(2) 0.0350(9) Uani 1 1 d . . . . .
C2 C 1.0717(4) 0.1946(3) 0.2994(4) 0.0554(15) Uani 1 1 d . . . . .
H2 H 1.111981 0.176423 0.251094 0.066 Uiso 1 1 calc R U . . .
B2 B 0.8924(4) 0.2892(3) 0.5151(3) 0.0338(12) Uani 1 1 d . . . . .
N3 N 0.8073(3) 0.4026(2) 0.6194(2) 0.0359(9) Uani 1 1 d . . . . .
C3 C 0.9875(4) 0.2518(3) 0.2961(3) 0.0559(15) Uani 1 1 d . . . . .
H3 H 0.970296 0.273424 0.245784 0.067 Uiso 1 1 calc R U . . .
C4 C 0.9052(3) 0.1527(3) 0.7351(3) 0.0371(11) Uani 1 1 d . . . . .
C5 C 0.4897(4) 0.6137(4) 0.5190(4) 0.0659(17) Uani 1 1 d . . . . .
H5A H 0.511371 0.553207 0.539108 0.099 Uiso 1 1 calc R U . . .
H5B H 0.485837 0.625771 0.462388 0.099 Uiso 1 1 calc R U . . .
H5C H 0.422891 0.627429 0.556853 0.099 Uiso 1 1 calc R U . . .
C6 C 0.6786(4) 0.4221(3) 0.2247(3) 0.0397(12) Uani 1 1 d . . . . .
H6 H 0.644688 0.474243 0.201287 0.048 Uiso 1 1 calc R U . . .
C7 C 0.5652(4) 0.6673(3) 0.5172(3) 0.0460(13) Uani 1 1 d . . . . .
C8 C 0.7008(3) 0.5940(3) 0.2705(3) 0.0326(10) Uani 1 1 d . . . . .
C9 C 0.3251(4) 0.9822(4) 0.2794(4) 0.0599(16) Uani 1 1 d . . . . .
H9 H 0.261733 1.012000 0.300793 0.072 Uiso 1 1 calc R U . . .
C10 C 0.7375(4) 0.4219(3) 0.2743(3) 0.0364(11) Uani 1 1 d . . . . .
C11 C 0.9534(4) -0.0110(3) 0.7837(3) 0.0439(12) Uani 1 1 d . . . . .
H11 H 0.969798 -0.019749 0.730002 0.053 Uiso 1 1 calc R U . . .
C12 C 0.7875(4) 0.3436(3) 0.3080(3) 0.0394(12) Uani 1 1 d . . . . .
C13 C 0.6403(4) 0.9281(3) 0.0154(3) 0.0475(13) Uani 1 1 d . . . . .
H13 H 0.619509 0.984302 0.021017 0.057 Uiso 1 1 calc R U . . .
C14 C 0.8434(4) 0.3200(3) 0.6551(3) 0.0363(11) Uani 1 1 d . . . . .
C15 C 0.6692(4) 0.4729(3) 0.7132(3) 0.0465(13) Uani 1 1 d . . . . .
C16 C 0.6961(3) 0.6343(3) 0.1880(3) 0.0352(11) Uani 1 1 d . . . . .
H16 H 0.712531 0.600823 0.149939 0.042 Uiso 1 1 calc R U . . .
C17 C 0.3278(4) 0.9068(4) 0.2605(3) 0.0575(15) Uani 1 1 d . . . . .
H17 H 0.266144 0.884880 0.270491 0.069 Uiso 1 1 calc R U . . .
C18 C 0.7612(4) 0.4757(3) 0.3839(3) 0.0353(11) Uani 1 1 d . . . . .
C19 C 0.6514(5) 1.0448(3) 0.2355(4) 0.0647(17) Uani 1 1 d . . . . .
H19 H 0.608284 1.087707 0.259296 0.078 Uiso 1 1 calc R U . . .
C20 C 0.8119(3) 0.3972(3) 0.4109(3) 0.0358(11) Uani 1 1 d . . . . .
C21 C 0.6707(7) 0.6539(4) 0.8024(4) 0.102(3) Uani 1 1 d . . . . .
H21A H 0.608604 0.686024 0.792231 0.153 Uiso 1 1 calc R U . . .
H21B H 0.723553 0.692737 0.782476 0.153 Uiso 1 1 calc R U . . .
H21C H 0.657025 0.626614 0.862664 0.153 Uiso 1 1 calc R U . . .
C22 C 0.8876(4) 0.2602(3) 0.6074(3) 0.0359(11) Uani 1 1 d . . . . .
C23 C 0.9024(4) 0.0149(3) 0.9426(3) 0.0454(12) Uani 1 1 d . . . . .
H23 H 0.884993 0.023443 0.996466 0.054 Uiso 1 1 calc R U . . .
C24 C 0.8356(4) 0.2965(3) 0.7408(3) 0.0391(11) Uani 1 1 d . . . . .
H24 H 0.809853 0.337304 0.771910 0.047 Uiso 1 1 calc R U . . .
C25 C 0.8538(4) 0.2401(3) 0.9753(3) 0.0420(12) Uani 1 1 d . . . . .
C26 C 0.6717(4) 0.7773(3) 0.0774(3) 0.0359(11) Uani 1 1 d . . . . .
C27 C 1.0981(4) 0.1632(4) 0.3724(3) 0.0570(15) Uani 1 1 d . . . . .
H27 H 1.155630 0.123209 0.374632 0.068 Uiso 1 1 calc R U . . .
C28 C 0.6754(4) 0.9232(3) 0.1843(3) 0.0362(11) Uani 1 1 d . . . . .
C29 C 0.8437(5) 0.5131(3) 0.6672(3) 0.0537(14) Uani 1 1 d . . . . .
C30 C 0.6777(4) 0.6472(3) 0.3250(3) 0.0349(11) Uani 1 1 d . . . . .
C31 C 0.4141(4) 1.0142(4) 0.2672(4) 0.0552(15) Uani 1 1 d . . . . .
H31 H 0.412612 1.065764 0.280006 0.066 Uiso 1 1 calc R U . . .
C32 C 0.7773(4) 0.2680(3) 0.2933(3) 0.0452(13) Uani 1 1 d . . . . .
H32 H 0.810571 0.215304 0.316324 0.054 Uiso 1 1 calc R U . . .
C33 C 0.7058(6) 0.5863(3) 0.7559(4) 0.0600(16) Uani 1 1 d . . . . .
C34 C 0.9223(4) 0.0705(3) 0.7945(3) 0.0406(12) Uani 1 1 d . . . . .
C35 C 0.9926(5) 0.2981(3) 0.9789(4) 0.0603(16) Uani 1 1 d . . . . .
H35 H 1.020308 0.324034 1.005787 0.072 Uiso 1 1 calc R U . . .
C36 C 0.9171(3) 0.1756(3) 0.6507(3) 0.0379(11) Uani 1 1 d . . . . .
H36 H 0.945552 0.134172 0.620508 0.046 Uiso 1 1 calc R U . . .
C37 C 0.6614(4) 0.2268(4) 1.0586(4) 0.0585(15) Uani 1 1 d . . . . .
H37 H 0.660367 0.249469 1.101642 0.070 Uiso 1 1 calc R U . . .
C38 C 0.8654(4) 0.2140(3) 0.7791(3) 0.0399(12) Uani 1 1 d . . . . .
C39 C 0.5392(5) 0.7156(4) 0.5725(3) 0.0630(17) Uani 1 1 d . . . . .
H39 H 0.472909 0.715124 0.611861 0.076 Uiso 1 1 calc R U . . .
C40 C 0.8331(4) 0.3706(3) 0.4889(3) 0.0364(11) Uani 1 1 d . . . . .
C41 C 0.8366(5) 0.7215(4) 0.3926(4) 0.0705(18) Uani 1 1 d . . . . .
H41A H 0.851203 0.671881 0.370671 0.106 Uiso 1 1 calc R U . . .
H41B H 0.886615 0.719676 0.419640 0.106 Uiso 1 1 calc R U . . .
H41C H 0.840101 0.773865 0.346405 0.106 Uiso 1 1 calc R U . . .
C42 C 0.6161(4) 0.8620(3) 0.1756(3) 0.0374(11) Uani 1 1 d . . . . .
C43 C 0.7331(4) 0.7200(3) 0.4553(3) 0.0475(13) Uani 1 1 d . . . . .
C44 C 0.7514(4) 0.1830(3) 0.9332(3) 0.0396(12) Uani 1 1 d . . . . .
C45 C 0.7020(4) 0.7611(3) -0.0002(3) 0.0442(12) Uani 1 1 d . . . . .
H45 H 0.722746 0.704750 -0.005465 0.053 Uiso 1 1 calc R U . . .
C46 C 0.6692(4) 0.3474(3) 0.2093(3) 0.0472(13) Uani 1 1 d . . . . .
H46 H 0.630052 0.348446 0.175345 0.057 Uiso 1 1 calc R U . . .
C47 C 0.6630(4) 0.1582(3) 0.9354(3) 0.0474(13) Uani 1 1 d . . . . .
H47 H 0.662982 0.134126 0.893641 0.057 Uiso 1 1 calc R U . . .
C48 C 0.7357(4) 0.5332(3) 0.4339(3) 0.0374(11) Uani 1 1 d . . . . .
C49 C 0.7510(4) 0.2182(3) 0.9951(3) 0.0433(12) Uani 1 1 d . . . . .
C50 C 0.6417(4) 0.8597(3) 0.0845(3) 0.0389(11) Uani 1 1 d . . . . .
C51 C 0.9600(4) -0.0791(3) 0.8523(3) 0.0478(13) Uani 1 1 d . . . . .
H51 H 0.981368 -0.134871 0.845645 0.057 Uiso 1 1 calc R U . . .
C52 C 0.6418(4) 0.7687(3) 0.2184(3) 0.0368(11) Uani 1 1 d . . . . .
C53 C 0.7011(4) 0.8307(3) -0.0707(3) 0.0481(13) Uani 1 1 d . . . . .
H53 H 0.721830 0.821357 -0.124554 0.058 Uiso 1 1 calc R U . . .
C54 C 0.4204(4) 0.8628(3) 0.2270(3) 0.0457(13) Uani 1 1 d . . . . .
H54 H 0.422523 0.811302 0.213938 0.055 Uiso 1 1 calc R U . . .
C55 C 1.0399(4) 0.1908(3) 0.4414(3) 0.0504(14) Uani 1 1 d . . . . .
H55 H 1.059563 0.169998 0.490610 0.060 Uiso 1 1 calc R U . . .
C56 C 0.8957(4) 0.0824(3) 0.8738(3) 0.0364(11) Uani 1 1 d . . . . .
C57 C 0.7033(5) 0.7677(3) 0.5125(4) 0.0584(16) Uani 1 1 d . . . . .
H57 H 0.749652 0.802976 0.510565 0.070 Uiso 1 1 calc R U . . .
C58 C 0.9532(4) 0.2479(3) 0.4428(3) 0.0382(11) Uani 1 1 d . . . . .
C59 C 0.6704(4) 0.9125(3) -0.0627(3) 0.0504(13) Uani 1 1 d . . . . .
H59 H 0.669757 0.958574 -0.111101 0.061 Uiso 1 1 calc R U . . .
C60 C 0.9274(4) 0.2777(3) 0.3681(3) 0.0399(12) Uani 1 1 d . . . . .
C61 C 0.9354(4) -0.0658(3) 0.9308(3) 0.0491(13) Uani 1 1 d . . . . .
H61 H 0.941286 -0.112795 0.977155 0.059 Uiso 1 1 calc R U . . .
C62 C 0.9153(4) 0.2198(3) 0.9023(3) 0.0422(12) Uani 1 1 d . . . . .
C63 C 0.8182(4) 0.9809(3) 0.1820(4) 0.0538(14) Uani 1 1 d . . . . .
H63 H 0.889244 0.979827 0.169544 0.065 Uiso 1 1 calc R U . . .
C64 C 0.6096(4) 0.9850(3) 0.2193(3) 0.0459(13) Uani 1 1 d . . . . .
C65 C 0.6402(5) 0.5368(4) 0.7554(4) 0.0629(17) Uani 1 1 d . . . . .
H65 H 0.570442 0.545933 0.785437 0.076 Uiso 1 1 calc R U . . .
C66 C 0.6611(4) 0.6701(3) 0.4597(3) 0.0364(11) Uani 1 1 d . . . . .
C67 C 0.6083(6) 0.7657(3) 0.5724(4) 0.0629(17) Uani 1 1 d . . . . .
C68 C 0.8573(4) 0.1757(3) 0.8713(3) 0.0377(11) Uani 1 1 d . . . . .
C69 C 0.8936(5) 0.2787(3) 1.0150(4) 0.0558(15) Uani 1 1 d . . . . .
H69 H 0.852865 0.291306 1.066077 0.067 Uiso 1 1 calc R U . . .
C70 C 0.5086(4) 0.8964(3) 0.2135(3) 0.0418(12) Uani 1 1 d . . . . .
C71 C 0.5745(4) 0.1688(4) 0.9988(4) 0.0592(15) Uani 1 1 d . . . . .
H71 H 0.513209 0.152269 1.000492 0.071 Uiso 1 1 calc R U . . .
C72 C 0.7517(4) 0.5096(3) 0.5120(3) 0.0380(11) Uani 1 1 d . . . . .
H72 H 0.731934 0.548241 0.545438 0.046 Uiso 1 1 calc R U . . .
C73 C 0.7535(5) 1.0416(4) 0.2171(4) 0.0631(17) Uani 1 1 d . . . . .
H73 H 0.780677 1.082240 0.228824 0.076 Uiso 1 1 calc R U . . .
C74 C 0.5059(4) 0.9689(3) 0.2358(3) 0.0422(12) Uani 1 1 d . . . . .
C75 C 0.8052(5) 0.5724(3) 0.7130(4) 0.0634(17) Uani 1 1 d . . . . .
H75 H 0.851569 0.605493 0.714389 0.076 Uiso 1 1 calc R U . . .
C76 C 0.7786(4) 0.9205(3) 0.1647(3) 0.0446(12) Uani 1 1 d . . . . .
H76 H 0.822396 0.878572 0.139783 0.054 Uiso 1 1 calc R U . . .
C77 C 1.0519(5) 0.2808(3) 0.9050(4) 0.0581(15) Uani 1 1 d . . . . .
H77 H 1.119925 0.295339 0.880763 0.070 Uiso 1 1 calc R U . . .
C78 C 0.7968(4) 0.4293(3) 0.5391(3) 0.0354(11) Uani 1 1 d . . . . .
C79 C 0.5962(5) 0.4200(4) 0.7137(4) 0.0706(18) Uani 1 1 d . . . . .
H79A H 0.621324 0.359654 0.728574 0.106 Uiso 1 1 calc R U . . .
H79B H 0.588619 0.436066 0.657824 0.106 Uiso 1 1 calc R U . . .
H79C H 0.530375 0.429344 0.754932 0.106 Uiso 1 1 calc R U . . .
C80 C 0.7723(4) 0.4631(3) 0.6690(3) 0.0412(12) Uani 1 1 d . . . . .
C81 C 0.5746(5) 0.2028(4) 1.0592(4) 0.0676(18) Uani 1 1 d . . . . .
H81 H 0.513139 0.209816 1.102353 0.081 Uiso 1 1 calc R U . . .
C82 C 0.7181(4) 0.2717(3) 0.2447(3) 0.0527(14) Uani 1 1 d . . . . .
H82 H 0.710743 0.220551 0.235305 0.063 Uiso 1 1 calc R U . . .
C83 C 0.9543(5) 0.4971(5) 0.6222(4) 0.084(2) Uani 1 1 d . . . . .
H83A H 0.971121 0.534593 0.564723 0.127 Uiso 1 1 calc R U . . .
H83B H 0.969541 0.437478 0.620880 0.127 Uiso 1 1 calc R U . . .
H83C H 0.994456 0.508836 0.651702 0.127 Uiso 1 1 calc R U . . .
C84 C 1.0130(4) 0.2418(3) 0.8653(3) 0.0467(13) Uani 1 1 d . . . . .
H84 H 1.053415 0.230697 0.813400 0.056 Uiso 1 1 calc R U . . .
C85 C 0.5780(7) 0.8159(5) 0.6367(5) 0.105(3) Uani 1 1 d . . . . .
H85A H 0.626797 0.800162 0.667668 0.157 Uiso 1 1 calc R U . . .
H85B H 0.510247 0.802958 0.675888 0.157 Uiso 1 1 calc R U . . .
H85C H 0.577291 0.877112 0.607845 0.157 Uiso 1 1 calc R U . . .
C86 C 0.6458(4) 0.7341(3) 0.2980(3) 0.0392(11) Uani 1 1 d . . . . .
H86 H 0.627122 0.768716 0.335373 0.047 Uiso 1 1 calc R U . . .

loop_
_atom_site_aniso_label
_atom_site_aniso_U_11
_atom_site_aniso_U_22
_atom_site_aniso_U_33
_atom_site_aniso_U_23
_atom_site_aniso_U_13
_atom_site_aniso_U_12
N1 0.058(3) 0.025(2) 0.035(2) -0.0109(17) -0.022(2) 0.0048(17)
C1 0.041(3) 0.032(3) 0.034(3) -0.007(2) -0.018(2) -0.001(2)
B1 0.045(3) 0.034(3) 0.032(3) -0.013(2) -0.015(3) 0.001(2)
N2 0.046(2) 0.028(2) 0.035(2) -0.0123(17) -0.0197(19) 0.0054(17)
C2 0.058(4) 0.061(4) 0.050(3) -0.029(3) -0.016(3) 0.011(3)
B2 0.040(3) 0.035(3) 0.027(3) -0.004(2) -0.013(2) -0.007(2)
N3 0.045(2) 0.035(2) 0.032(2) -0.0130(17) -0.0163(19) 0.0011(17)
C3 0.064(4) 0.061(4) 0.045(3) -0.026(3) -0.019(3) 0.014(3)
C4 0.038(3) 0.039(3) 0.039(3) -0.007(2) -0.024(2) 0.000(2)
C5 0.055(4) 0.078(4) 0.063(4) -0.021(3) -0.011(3) -0.013(3)
C6 0.049(3) 0.043(3) 0.036(3) -0.016(2) -0.019(2) -0.002(2)
C7 0.056(4) 0.042(3) 0.037(3) -0.015(2) -0.013(3) 0.004(2)
C8 0.037(3) 0.030(2) 0.032(3) -0.006(2) -0.015(2) -0.003(2)
C9 0.051(4) 0.080(4) 0.055(4) -0.033(3) -0.021(3) 0.011(3)
C10 0.046(3) 0.030(2) 0.038(3) -0.012(2) -0.017(2) 0.000(2)
C11 0.053(3) 0.036(3) 0.046(3) -0.012(2) -0.022(3) 0.003(2)
C12 0.054(3) 0.037(3) 0.035(3) -0.017(2) -0.019(2) 0.001(2)
C13 0.060(4) 0.040(3) 0.045(3) -0.004(2) -0.026(3) -0.004(2)
C14 0.042(3) 0.030(2) 0.038(3) -0.008(2) -0.019(2) 0.003(2)
C15 0.052(3) 0.048(3) 0.041(3) -0.016(2) -0.019(3) 0.007(3)
C16 0.039(3) 0.037(3) 0.037(3) -0.017(2) -0.015(2) -0.005(2)
C17 0.047(4) 0.079(4) 0.048(3) -0.011(3) -0.019(3) -0.011(3)
C18 0.048(3) 0.032(3) 0.032(3) -0.014(2) -0.017(2) -0.001(2)
C19 0.069(4) 0.047(3) 0.101(5) -0.040(3) -0.042(4) 0.006(3)
C20 0.039(3) 0.041(3) 0.033(3) -0.018(2) -0.010(2) -0.004(2)
C21 0.181(9) 0.067(4) 0.070(5) -0.043(4) -0.044(5) 0.010(5)
C22 0.040(3) 0.038(3) 0.033(3) -0.011(2) -0.016(2) 0.000(2)
C23 0.048(3) 0.044(3) 0.039(3) -0.005(2) -0.015(2) -0.003(2)
C24 0.044(3) 0.042(3) 0.039(3) -0.017(2) -0.021(2) 0.004(2)
C25 0.056(3) 0.032(3) 0.042(3) -0.014(2) -0.019(3) -0.002(2)
C26 0.042(3) 0.039(3) 0.033(3) -0.006(2) -0.020(2) -0.007(2)
C27 0.059(4) 0.061(4) 0.052(3) -0.027(3) -0.024(3) 0.024(3)
C28 0.051(3) 0.024(2) 0.039(3) -0.006(2) -0.024(2) -0.001(2)
C29 0.070(4) 0.053(3) 0.043(3) -0.018(3) -0.014(3) -0.017(3)
C30 0.046(3) 0.033(3) 0.029(2) -0.011(2) -0.016(2) 0.000(2)
C31 0.048(3) 0.060(4) 0.073(4) -0.037(3) -0.026(3) 0.005(3)
C32 0.066(4) 0.034(3) 0.045(3) -0.015(2) -0.028(3) 0.003(2)
C33 0.098(5) 0.040(3) 0.046(3) -0.019(3) -0.028(4) 0.007(3)
C34 0.040(3) 0.040(3) 0.044(3) -0.008(2) -0.019(2) -0.004(2)
C35 0.069(4) 0.050(3) 0.077(4) -0.027(3) -0.037(4) 0.002(3)
C36 0.039(3) 0.043(3) 0.035(3) -0.012(2) -0.017(2) 0.001(2)
C37 0.056(4) 0.069(4) 0.059(4) -0.035(3) -0.016(3) -0.001(3)
C38 0.042(3) 0.044(3) 0.039(3) -0.012(2) -0.022(2) 0.002(2)
C39 0.074(4) 0.063(4) 0.044(3) -0.025(3) -0.011(3) 0.014(3)
C40 0.045(3) 0.029(2) 0.037(3) -0.015(2) -0.012(2) 0.001(2)
C41 0.065(4) 0.067(4) 0.093(5) -0.029(4) -0.032(4) -0.009(3)
C42 0.044(3) 0.033(3) 0.042(3) -0.012(2) -0.023(2) 0.001(2)
C43 0.064(4) 0.037(3) 0.055(3) -0.015(2) -0.039(3) 0.005(2)
C44 0.050(3) 0.037(3) 0.031(3) -0.006(2) -0.017(2) -0.002(2)
C45 0.057(3) 0.039(3) 0.041(3) -0.013(2) -0.023(3) 0.004(2)
C46 0.065(4) 0.038(3) 0.051(3) -0.019(2) -0.029(3) 0.000(2)
C47 0.051(4) 0.046(3) 0.049(3) -0.014(3) -0.021(3) -0.001(2)
C48 0.042(3) 0.036(3) 0.039(3) -0.015(2) -0.013(2) -0.005(2)
C49 0.059(4) 0.037(3) 0.040(3) -0.015(2) -0.019(3) -0.004(2)
C50 0.046(3) 0.036(3) 0.037(3) -0.007(2) -0.020(2) -0.001(2)
C51 0.058(4) 0.033(3) 0.060(4) -0.012(2) -0.030(3) -0.003(2)
C52 0.048(3) 0.028(2) 0.040(3) -0.013(2) -0.022(2) 0.002(2)
C53 0.063(4) 0.049(3) 0.029(3) -0.008(2) -0.017(3) 0.001(3)
C54 0.050(3) 0.044(3) 0.051(3) -0.013(2) -0.028(3) 0.001(2)
C55 0.062(4) 0.047(3) 0.041(3) -0.019(3) -0.016(3) 0.008(3)
C56 0.042(3) 0.034(3) 0.033(3) -0.004(2) -0.016(2) -0.005(2)
C57 0.090(5) 0.036(3) 0.066(4) -0.016(3) -0.046(4) 0.002(3)
C58 0.044(3) 0.035(3) 0.036(3) -0.010(2) -0.018(2) 0.003(2)
C59 0.063(4) 0.051(3) 0.037(3) -0.006(2) -0.017(3) -0.012(3)
C60 0.050(3) 0.037(3) 0.038(3) -0.018(2) -0.018(2) 0.006(2)
C61 0.067(4) 0.036(3) 0.040(3) 0.001(2) -0.024(3) -0.001(2)
C62 0.048(3) 0.034(3) 0.044(3) -0.001(2) -0.023(3) -0.002(2)
C63 0.053(4) 0.049(3) 0.068(4) -0.018(3) -0.025(3) -0.010(3)
C64 0.052(3) 0.042(3) 0.051(3) -0.018(3) -0.025(3) 0.003(2)
C65 0.073(4) 0.061(4) 0.047(3) -0.023(3) -0.018(3) 0.022(3)
C66 0.055(3) 0.029(2) 0.030(3) -0.010(2) -0.020(2) 0.002(2)
C67 0.106(5) 0.041(3) 0.051(4) -0.023(3) -0.037(4) 0.013(3)
C68 0.048(3) 0.036(3) 0.030(3) -0.006(2) -0.018(2) 0.000(2)
C69 0.064(4) 0.057(3) 0.061(4) -0.020(3) -0.035(3) -0.001(3)
C70 0.051(3) 0.041(3) 0.038(3) -0.007(2) -0.023(2) -0.003(2)
C71 0.048(4) 0.062(4) 0.076(4) -0.034(3) -0.016(3) -0.006(3)
C72 0.047(3) 0.034(3) 0.036(3) -0.018(2) -0.012(2) 0.001(2)
C73 0.066(4) 0.049(3) 0.099(5) -0.032(3) -0.045(4) -0.006(3)
C74 0.046(3) 0.045(3) 0.042(3) -0.014(2) -0.022(2) 0.004(2)
C75 0.101(5) 0.046(3) 0.055(4) -0.018(3) -0.026(4) -0.023(3)
C76 0.047(3) 0.047(3) 0.045(3) -0.013(2) -0.021(3) -0.003(2)
C77 0.057(4) 0.039(3) 0.078(4) -0.004(3) -0.028(3) -0.010(3)
C78 0.046(3) 0.036(3) 0.029(3) -0.008(2) -0.018(2) -0.002(2)
C79 0.060(4) 0.083(5) 0.071(4) -0.034(4) -0.013(3) -0.002(3)
C80 0.055(3) 0.036(3) 0.039(3) -0.017(2) -0.020(3) 0.004(2)
C81 0.046(4) 0.089(5) 0.070(4) -0.045(4) 0.000(3) -0.007(3)
C82 0.079(4) 0.040(3) 0.055(3) -0.026(3) -0.030(3) -0.003(3)
C83 0.081(5) 0.112(6) 0.084(5) -0.056(5) -0.015(4) -0.035(4)
C84 0.046(3) 0.053(3) 0.044(3) -0.010(3) -0.021(3) -0.004(2)
C85 0.150(8) 0.099(6) 0.101(6) -0.077(5) -0.062(6) 0.036(5)
C86 0.047(3) 0.032(3) 0.043(3) -0.016(2) -0.019(2) 0.003(2)

loop_
_atom_type_symbol
_atom_type_description
_atom_type_scat_dispersion_real
_atom_type_scat_dispersion_imag
_atom_type_scat_source
C C 0.0137 0.0067 'International Tables Vol C Tables 4.2.6.8 and 6.1.1.4'
H H 0.0000 0.0000 'International Tables Vol C Tables 4.2.6.8 and 6.1.1.4'
B B 0.0070 0.0029 'International Tables Vol C Tables 4.2.6.8 and 6.1.1.4'
N N 0.0241 0.0134 'International Tables Vol C Tables 4.2.6.8 and 6.1.1.4'

loop_
_geom_angle_atom_site_label_1
_geom_angle_atom_site_label_2
_geom_angle_atom_site_label_3
_geom_angle
_geom_angle_site_symmetry_1
_geom_angle_site_symmetry_3
_geom_angle_publ_flag
C30 N1 C66 118.7(3) . . ?
C48 N1 C30 124.6(4) . . ?
C48 N1 C66 116.6(4) . . ?
C16 C1 C26 132.4(4) . . ?
C16 C1 C52 119.2(4) . . ?
C52 C1 C26 108.0(4) . . ?
C8 B1 C10 130.6(4) . . ?
C18 B1 C8 116.3(4) . . ?
C18 B1 C10 112.7(4) . . ?
C12 N2 C60 120.3(3) . . ?
C20 N2 C12 119.0(4) . . ?
C20 N2 C60 120.7(4) . . ?
C3 C2 H2 119.6 . . ?
C3 C2 C27 120.7(5) . . ?
C27 C2 H2 119.6 . . ?
C22 B2 C58 130.1(4) . . ?
C40 B2 C22 115.9(4) . . ?
C40 B2 C58 114.0(4) . . ?
C14 N3 C78 123.3(4) . . ?
C14 N3 C80 119.1(4) . . ?
C78 N3 C80 117.5(4) . . ?
C2 C3 H3 120.3 . . ?
C2 C3 C60 119.5(5) . . ?
C60 C3 H3 120.3 . . ?
C36 C4 C34 132.2(4) . . ?
C36 C4 C38 119.2(4) . . ?
C38 C4 C34 108.5(4) . . ?
H5A C5 H5B 109.5 . . ?
H5A C5 H5C 109.5 . . ?
H5B C5 H5C 109.5 . . ?
C7 C5 H5A 109.5 . . ?
C7 C5 H5B 109.5 . . ?
C7 C5 H5C 109.5 . . ?
C10 C6 H6 119.3 . . ?
C46 C6 H6 119.3 . . ?
C46 C6 C10 121.5(5) . . ?
C39 C7 C5 120.5(5) . . ?
C39 C7 C66 118.2(5) . . ?
C66 C7 C5 121.3(4) . . ?
C16 C8 B1 125.4(4) . . ?
C16 C8 C30 116.9(4) . . ?
C30 C8 B1 117.5(4) . . ?
C17 C9 H9 119.7 . . ?
C31 C9 H9 119.7 . . ?
C31 C9 C17 120.6(5) . . ?
C6 C10 B1 122.3(4) . . ?
C12 C10 B1 119.0(4) . . ?
C12 C10 C6 118.0(4) . . ?
C34 C11 H11 120.4 . . ?
C51 C11 H11 120.4 . . ?
C51 C11 C34 119.2(5) . . ?
C10 C12 N2 119.4(4) . . ?
C32 C12 N2 119.8(4) . . ?
C32 C12 C10 120.6(4) . . ?
C50 C13 H13 120.9 . . ?
C50 C13 C59 118.1(5) . . ?
C59 C13 H13 120.9 . . ?
N3 C14 C22 121.7(4) . . ?
N3 C14 C24 118.3(4) . . ?
C24 C14 C22 120.1(4) . . ?
C65 C15 C79 123.0(5) . . ?
C80 C15 C65 115.5(5) . . ?
C80 C15 C79 121.5(4) . . ?
C1 C16 C8 122.3(4) . . ?
C1 C16 H16 118.9 . . ?
C8 C16 H16 118.9 . . ?
C9 C17 H17 119.7 . . ?
C9 C17 C54 120.7(5) . . ?
C54 C17 H17 119.7 . . ?
C20 C18 B1 121.3(4) . . ?
C20 C18 C48 117.7(4) . . ?
C48 C18 B1 121.0(4) . . ?
C64 C19 H19 119.9 . . ?
C73 C19 H19 119.9 . . ?
C73 C19 C64 120.2(5) . . ?
N2 C20 C18 119.9(4) . . ?
N2 C20 C40 117.4(4) . . ?
C18 C20 C40 122.6(4) . . ?
H21A C21 H21B 109.5 . . ?
H21A C21 H21C 109.5 . . ?
H21B C21 H21C 109.5 . . ?
C33 C21 H21A 109.5 . . ?
C33 C21 H21B 109.5 . . ?
C33 C21 H21C 109.5 . . ?
C14 C22 B2 117.5(4) . . ?
C14 C22 C36 117.5(4) . . ?
C36 C22 B2 124.9(4) . . ?
C56 C23 H23 120.9 . . ?
C56 C23 C61 118.3(5) . . ?
C61 C23 H23 120.9 . . ?
C14 C24 H24 120.1 . . ?
C38 C24 C14 119.7(4) . . ?
C38 C24 H24 120.1 . . ?
C62 C25 C49 109.3(4) . . ?
C62 C25 C69 119.6(5) . . ?
C69 C25 C49 131.1(5) . . ?
C45 C26 C1 130.5(4) . . ?
C50 C26 C1 108.7(4) . . ?
C50 C26 C45 120.7(4) . . ?
C2 C27 H27 120.5 . . ?
C55 C27 C2 119.0(5) . . ?
C55 C27 H27 120.5 . . ?
C64 C28 C42 110.4(4) . . ?
C76 C28 C42 127.8(4) . . ?
C76 C28 C64 121.7(4) . . ?
C75 C29 C80 115.9(5) . . ?
C75 C29 C83 123.6(5) . . ?
C80 C29 C83 120.4(5) . . ?
N1 C30 C8 120.8(4) . . ?
C86 C30 N1 118.9(4) . . ?
C86 C30 C8 120.2(4) . . ?
C9 C31 H31 120.9 . . ?
C9 C31 C74 118.2(5) . . ?
C74 C31 H31 120.9 . . ?
C12 C32 H32 120.5 . . ?
C82 C32 C12 119.0(5) . . ?
C82 C32 H32 120.5 . . ?
C65 C33 C21 122.1(7) . . ?
C75 C33 C21 120.7(6) . . ?
C75 C33 C65 117.3(5) . . ?
C11 C34 C4 131.2(5) . . ?
C56 C34 C4 108.7(4) . . ?
C56 C34 C11 120.1(5) . . ?
C69 C35 H35 119.4 . . ?
C77 C35 H35 119.4 . . ?
C77 C35 C69 121.1(5) . . ?
C4 C36 C22 121.7(4) . . ?
C4 C36 H36 119.2 . . ?
C22 C36 H36 119.2 . . ?
C49 C37 H37 120.1 . . ?
C81 C37 H37 120.1 . . ?
C81 C37 C49 119.7(5) . . ?
C4 C38 C68 111.0(4) . . ?
C24 C38 C4 121.7(4) . . ?
C24 C38 C68 127.3(4) . . ?
C7 C39 H39 119.2 . . ?
C7 C39 C67 121.6(6) . . ?
C67 C39 H39 119.2 . . ?
C20 C40 B2 122.4(4) . . ?
C78 C40 B2 121.5(4) . . ?
C78 C40 C20 116.1(4) . . ?
H41A C41 H41B 109.5 . . ?
H41A C41 H41C 109.5 . . ?
H41B C41 H41C 109.5 . . ?
C43 C41 H41A 109.5 . . ?
C43 C41 H41B 109.5 . . ?
C43 C41 H41C 109.5 . . ?
C28 C42 C50 113.3(4) . . ?
C28 C42 C52 113.3(4) . . ?
C52 C42 C50 101.3(3) . . ?
C70 C42 C28 101.0(4) . . ?
C70 C42 C50 114.2(4) . . ?
C70 C42 C52 114.3(4) . . ?
C57 C43 C41 121.5(5) . . ?
C57 C43 C66 116.7(5) . . ?
C66 C43 C41 121.8(4) . . ?
C47 C44 C49 120.1(5) . . ?
C47 C44 C68 128.7(4) . . ?
C49 C44 C68 111.2(4) . . ?
C26 C45 H45 121.1 . . ?
C26 C45 C53 117.8(4) . . ?
C53 C45 H45 121.1 . . ?
C6 C46 H46 120.7 . . ?
C82 C46 C6 118.6(5) . . ?
C82 C46 H46 120.7 . . ?
C44 C47 H47 120.3 . . ?
C71 C47 C44 119.3(5) . . ?
C71 C47 H47 120.3 . . ?
N1 C48 C18 118.4(4) . . ?
N1 C48 C72 119.7(4) . . ?
C72 C48 C18 121.9(4) . . ?
C37 C49 C25 133.0(4) . . ?
C37 C49 C44 119.3(5) . . ?
C44 C49 C25 107.8(4) . . ?
C13 C50 C26 121.6(4) . . ?
C13 C50 C42 127.2(4) . . ?
C26 C50 C42 111.1(4) . . ?
C11 C51 H51 120.0 . . ?
C11 C51 C61 120.1(5) . . ?
C61 C51 H51 120.0 . . ?
C1 C52 C42 110.6(4) . . ?
C86 C52 C1 121.3(4) . . ?
C86 C52 C42 128.0(4) . . ?
C45 C53 H53 119.5 . . ?
C59 C53 C45 120.9(5) . . ?
C59 C53 H53 119.5 . . ?
C17 C54 H54 121.0 . . ?
C70 C54 C17 118.1(5) . . ?
C70 C54 H54 121.0 . . ?
C27 C55 H55 118.4 . . ?
C27 C55 C58 123.3(5) . . ?
C58 C55 H55 118.4 . . ?
C23 C56 C34 121.1(4) . . ?
C23 C56 C68 128.1(4) . . ?
C34 C56 C68 110.7(4) . . ?
C43 C57 H57 118.8 . . ?
C67 C57 C43 122.4(5) . . ?
C67 C57 H57 118.8 . . ?
C55 C58 B2 125.1(4) . . ?
C55 C58 C60 116.4(4) . . ?
C60 C58 B2 118.0(4) . . ?
C13 C59 H59 119.6 . . ?
C53 C59 C13 120.8(5) . . ?
C53 C59 H59 119.6 . . ?
C3 C60 N2 118.7(4) . . ?
C3 C60 C58 121.1(4) . . ?
C58 C60 N2 120.1(4) . . ?
C23 C61 C51 121.2(5) . . ?
C23 C61 H61 119.4 . . ?
C51 C61 H61 119.4 . . ?
C25 C62 C68 110.7(4) . . ?
C84 C62 C25 121.1(5) . . ?
C84 C62 C68 128.2(5) . . ?
C73 C63 H63 120.2 . . ?
C73 C63 C76 119.5(5) . . ?
C76 C63 H63 120.2 . . ?
C19 C64 C74 133.1(5) . . ?
C28 C64 C19 118.1(5) . . ?
C28 C64 C74 108.7(4) . . ?
C15 C65 H65 117.9 . . ?
C33 C65 C15 124.2(6) . . ?
C33 C65 H65 117.9 . . ?
C7 C66 N1 118.5(4) . . ?
C7 C66 C43 123.0(4) . . ?
C43 C66 N1 118.4(4) . . ?
C39 C67 C85 120.1(6) . . ?
C57 C67 C39 118.1(5) . . ?
C57 C67 C85 121.7(6) . . ?
C38 C68 C56 101.1(3) . . ?
C38 C68 C62 114.2(4) . . ?
C44 C68 C38 115.3(4) . . ?
C44 C68 C56 111.3(4) . . ?
C44 C68 C62 100.7(4) . . ?
C62 C68 C56 114.8(4) . . ?
C25 C69 H69 120.5 . . ?
C35 C69 C25 119.0(5) . . ?
C35 C69 H69 120.5 . . ?
C54 C70 C42 127.4(4) . . ?
C74 C70 C42 111.5(4) . . ?
C74 C70 C54 121.1(5) . . ?
C47 C71 H71 119.8 . . ?
C81 C71 C47 120.3(5) . . ?
C81 C71 H71 119.8 . . ?
C48 C72 H72 120.7 . . ?
C78 C72 C48 118.6(4) . . ?
C78 C72 H72 120.7 . . ?
C19 C73 C63 121.5(5) . . ?
C19 C73 H73 119.2 . . ?
C63 C73 H73 119.2 . . ?
C31 C74 C64 130.6(4) . . ?
C70 C74 C31 121.1(5) . . ?
C70 C74 C64 108.4(4) . . ?
C29 C75 H75 117.7 . . ?
C33 C75 C29 124.6(5) . . ?
C33 C75 H75 117.7 . . ?
C28 C76 C63 118.9(5) . . ?
C28 C76 H76 120.6 . . ?
C63 C76 H76 120.6 . . ?
C35 C77 H77 119.9 . . ?
C35 C77 C84 120.3(6) . . ?
C84 C77 H77 119.9 . . ?
N3 C78 C40 118.0(4) . . ?
C72 C78 N3 119.3(4) . . ?
C72 C78 C40 122.8(4) . . ?
C15 C79 H79A 109.5 . . ?
C15 C79 H79B 109.5 . . ?
C15 C79 H79C 109.5 . . ?
H79A C79 H79B 109.5 . . ?
H79A C79 H79C 109.5 . . ?
H79B C79 H79C 109.5 . . ?
C15 C80 N3 118.9(4) . . ?
C15 C80 C29 122.6(4) . . ?
C29 C80 N3 118.4(4) . . ?
C37 C81 C71 121.2(5) . . ?
C37 C81 H81 119.4 . . ?
C71 C81 H81 119.4 . . ?
C32 C82 H82 118.9 . . ?
C46 C82 C32 122.3(4) . . ?
C46 C82 H82 118.9 . . ?
C29 C83 H83A 109.5 . . ?
C29 C83 H83B 109.5 . . ?
C29 C83 H83C 109.5 . . ?
H83A C83 H83B 109.5 . . ?
H83A C83 H83C 109.5 . . ?
H83B C83 H83C 109.5 . . ?
C62 C84 C77 118.9(5) . . ?
C62 C84 H84 120.6 . . ?
C77 C84 H84 120.6 . . ?
C67 C85 H85A 109.5 . . ?
C67 C85 H85B 109.5 . . ?
C67 C85 H85C 109.5 . . ?
H85A C85 H85B 109.5 . . ?
H85A C85 H85C 109.5 . . ?
H85B C85 H85C 109.5 . . ?
C30 C86 H86 120.0 . . ?
C52 C86 C30 119.9(4) . . ?
C52 C86 H86 120.0 . . ?

loop_
_geom_bond_atom_site_label_1
_geom_bond_atom_site_label_2
_geom_bond_distance
_geom_bond_site_symmetry_2
_geom_bond_publ_flag
N1 C30 1.406(6) . ?
N1 C48 1.397(6) . ?
N1 C66 1.457(5) . ?
C1 C16 1.356(6) . ?
C1 C26 1.488(6) . ?
C1 C52 1.411(6) . ?
B1 C8 1.535(7) . ?
B1 C10 1.538(6) . ?
B1 C18 1.505(7) . ?
N2 C12 1.430(6) . ?
N2 C20 1.387(5) . ?
N2 C60 1.437(6) . ?
C2 H2 0.9500 . ?
C2 C3 1.379(7) . ?
C2 C27 1.389(7) . ?
B2 C22 1.531(7) . ?
B2 C40 1.478(7) . ?
B2 C58 1.554(7) . ?
N3 C14 1.395(6) . ?
N3 C78 1.404(5) . ?
N3 C80 1.449(5) . ?
C3 H3 0.9500 . ?
C3 C60 1.407(7) . ?
C4 C34 1.471(6) . ?
C4 C36 1.376(6) . ?
C4 C38 1.395(6) . ?
C5 H5A 0.9800 . ?
C5 H5B 0.9800 . ?
C5 H5C 0.9800 . ?
C5 C7 1.508(7) . ?
C6 H6 0.9500 . ?
C6 C10 1.415(6) . ?
C6 C46 1.397(6) . ?
C7 C39 1.372(7) . ?
C7 C66 1.378(7) . ?
C8 C16 1.420(6) . ?
C8 C30 1.429(6) . ?
C9 H9 0.9500 . ?
C9 C17 1.390(8) . ?
C9 C31 1.387(8) . ?
C10 C12 1.412(6) . ?
C11 H11 0.9500 . ?
C11 C34 1.393(6) . ?
C11 C51 1.386(7) . ?
C12 C32 1.408(6) . ?
C13 H13 0.9500 . ?
C13 C50 1.380(6) . ?
C13 C59 1.394(7) . ?
C14 C22 1.422(6) . ?
C14 C24 1.411(6) . ?
C15 C65 1.409(7) . ?
C15 C79 1.482(8) . ?
C15 C80 1.396(7) . ?
C16 H16 0.9500 . ?
C17 H17 0.9500 . ?
C17 C54 1.401(7) . ?
C18 C20 1.388(6) . ?
C18 C48 1.422(6) . ?
C19 H19 0.9500 . ?
C19 C64 1.400(7) . ?
C19 C73 1.361(8) . ?
C20 C40 1.433(6) . ?
C21 H21A 0.9800 . ?
C21 H21B 0.9800 . ?
C21 H21C 0.9800 . ?
C21 C33 1.511(7) . ?
C22 C36 1.430(6) . ?
C23 H23 0.9500 . ?
C23 C56 1.384(6) . ?
C23 C61 1.390(7) . ?
C24 H24 0.9500 . ?
C24 C38 1.377(6) . ?
C25 C49 1.464(7) . ?
C25 C62 1.384(7) . ?
C25 C69 1.396(7) . ?
C26 C45 1.390(6) . ?
C26 C50 1.385(6) . ?
C27 H27 0.9500 . ?
C27 C55 1.373(7) . ?
C28 C42 1.517(6) . ?
C28 C64 1.393(6) . ?
C28 C76 1.375(7) . ?
C29 C75 1.385(7) . ?
C29 C80 1.420(7) . ?
C29 C83 1.499(8) . ?
C30 C86 1.406(6) . ?
C31 H31 0.9500 . ?
C31 C74 1.394(7) . ?
C32 H32 0.9500 . ?
C32 C82 1.386(7) . ?
C33 C65 1.363(8) . ?
C33 C75 1.357(9) . ?
C34 C56 1.392(6) . ?
C35 H35 0.9500 . ?
C35 C69 1.375(8) . ?
C35 C77 1.369(8) . ?
C36 H36 0.9500 . ?
C37 H37 0.9500 . ?
C37 C49 1.385(7) . ?
C37 C81 1.364(8) . ?
C38 C68 1.523(6) . ?
C39 H39 0.9500 . ?
C39 C67 1.406(9) . ?
C40 C78 1.431(6) . ?
C41 H41A 0.9800 . ?
C41 H41B 0.9800 . ?
C41 H41C 0.9800 . ?
C41 C43 1.491(8) . ?
C42 C50 1.538(6) . ?
C42 C52 1.527(6) . ?
C42 C70 1.510(7) . ?
C43 C57 1.388(7) . ?
C43 C66 1.406(7) . ?
C44 C47 1.381(7) . ?
C44 C49 1.401(6) . ?
C44 C68 1.521(7) . ?
C45 H45 0.9500 . ?
C45 C53 1.405(7) . ?
C46 H46 0.9500 . ?
C46 C82 1.385(7) . ?
C47 H47 0.9500 . ?
C47 C71 1.380(7) . ?
C48 C72 1.403(6) . ?
C51 H51 0.9500 . ?
C51 C61 1.391(7) . ?
C52 C86 1.361(6) . ?
C53 H53 0.9500 . ?
C53 C59 1.382(7) . ?
C54 H54 0.9500 . ?
C54 C70 1.382(7) . ?
C55 H55 0.9500 . ?
C55 C58 1.397(7) . ?
C56 C68 1.533(6) . ?
C57 H57 0.9500 . ?
C57 C67 1.384(9) . ?
C58 C60 1.412(6) . ?
C59 H59 0.9500 . ?
C61 H61 0.9500 . ?
C62 C68 1.530(7) . ?
C62 C84 1.370(7) . ?
C63 H63 0.9500 . ?
C63 C73 1.372(8) . ?
C63 C76 1.402(7) . ?
C64 C74 1.456(7) . ?
C65 H65 0.9500 . ?
C67 C85 1.522(7) . ?
C69 H69 0.9500 . ?
C70 C74 1.377(6) . ?
C71 H71 0.9500 . ?
C71 C81 1.366(8) . ?
C72 H72 0.9500 . ?
C72 C78 1.377(6) . ?
C73 H73 0.9500 . ?
C75 H75 0.9500 . ?
C76 H76 0.9500 . ?
C77 H77 0.9500 . ?
C77 C84 1.394(7) . ?
C79 H79A 0.9800 . ?
C79 H79B 0.9800 . ?
C79 H79C 0.9800 . ?
C81 H81 0.9500 . ?
C82 H82 0.9500 . ?
C83 H83A 0.9800 . ?
C83 H83B 0.9800 . ?
C83 H83C 0.9800 . ?
C84 H84 0.9500 . ?
C85 H85A 0.9800 . ?
C85 H85B 0.9800 . ?
C85 H85C 0.9800 . ?
C86 H86 0.9500 . ?

loop_
_geom_torsion_atom_site_label_1
_geom_torsion_atom_site_label_2
_geom_torsion_atom_site_label_3
_geom_torsion_atom_site_label_4
_geom_torsion
_geom_torsion_site_symmetry_1
_geom_torsion_site_symmetry_2
_geom_torsion_site_symmetry_3
_geom_torsion_site_symmetry_4
_geom_torsion_publ_flag
N1 C30 C86 C52 173.4(4) . . . . ?
N1 C48 C72 C78 -179.1(4) . . . . ?
C1 C26 C45 C53 -176.7(5) . . . . ?
C1 C26 C50 C13 177.6(4) . . . . ?
C1 C26 C50 C42 -0.2(5) . . . . ?
C1 C52 C86 C30 0.0(7) . . . . ?
B1 C8 C16 C1 -177.0(5) . . . . ?
B1 C8 C30 N1 3.3(7) . . . . ?
B1 C8 C30 C86 179.9(4) . . . . ?
B1 C10 C12 N2 -5.7(7) . . . . ?
B1 C10 C12 C32 169.6(5) . . . . ?
B1 C18 C20 N2 2.1(7) . . . . ?
B1 C18 C20 C40 -176.7(4) . . . . ?
B1 C18 C48 N1 -3.9(7) . . . . ?
B1 C18 C48 C72 174.8(5) . . . . ?
N2 C12 C32 C82 175.8(5) . . . . ?
N2 C20 C40 B2 4.9(7) . . . . ?
N2 C20 C40 C78 -177.5(4) . . . . ?
C2 C3 C60 N2 177.2(5) . . . . ?
C2 C3 C60 C58 1.7(8) . . . . ?
C2 C27 C55 C58 1.5(9) . . . . ?
B2 C22 C36 C4 -176.1(4) . . . . ?
B2 C40 C78 N3 -8.3(7) . . . . ?
B2 C40 C78 C72 172.2(5) . . . . ?
B2 C58 C60 N2 -4.1(7) . . . . ?
B2 C58 C60 C3 171.4(5) . . . . ?
N3 C14 C22 B2 -1.1(7) . . . . ?
N3 C14 C22 C36 -176.5(4) . . . . ?
N3 C14 C24 C38 176.4(4) . . . . ?
C3 C2 C27 C55 -0.8(9) . . . . ?
C4 C34 C56 C23 178.8(4) . . . . ?
C4 C34 C56 C68 0.6(5) . . . . ?
C4 C38 C68 C44 -121.8(4) . . . . ?
C4 C38 C68 C56 -1.6(5) . . . . ?
C4 C38 C68 C62 122.3(5) . . . . ?
C5 C7 C39 C67 179.6(5) . . . . ?
C5 C7 C66 N1 -4.7(7) . . . . ?
C5 C7 C66 C43 179.2(5) . . . . ?
C6 C10 C12 N2 -176.3(4) . . . . ?
C6 C10 C12 C32 -1.0(7) . . . . ?
C6 C46 C82 C32 -1.2(8) . . . . ?
C7 C39 C67 C57 2.3(9) . . . . ?
C7 C39 C67 C85 -177.9(6) . . . . ?
C8 B1 C10 C6 -19.4(8) . . . . ?
C8 B1 C10 C12 170.5(5) . . . . ?
C8 B1 C18 C20 -167.0(4) . . . . ?
C8 B1 C18 C48 12.1(7) . . . . ?
C8 C30 C86 C52 -3.3(7) . . . . ?
C9 C17 C54 C70 0.1(8) . . . . ?
C9 C31 C74 C64 -177.8(5) . . . . ?
C9 C31 C74 C70 3.1(8) . . . . ?
C10 B1 C8 C16 -23.5(8) . . . . ?
C10 B1 C8 C30 160.9(5) . . . . ?
C10 B1 C18 C20 19.2(7) . . . . ?
C10 B1 C18 C48 -161.7(4) . . . . ?
C10 C6 C46 C82 0.8(8) . . . . ?
C10 C12 C32 C82 0.5(8) . . . . ?
C11 C34 C56 C23 2.1(7) . . . . ?
C11 C34 C56 C68 -176.1(4) . . . . ?
C11 C51 C61 C23 1.0(8) . . . . ?
C12 N2 C20 C18 -27.1(6) . . . . ?
C12 N2 C20 C40 151.7(4) . . . . ?
C12 N2 C60 C3 32.6(7) . . . . ?
C12 N2 C60 C58 -151.8(4) . . . . ?
C12 C32 C82 C46 0.6(8) . . . . ?
C14 N3 C78 C40 -5.5(7) . . . . ?
C14 N3 C78 C72 174.0(4) . . . . ?
C14 N3 C80 C15 -94.2(5) . . . . ?
C14 N3 C80 C29 88.8(6) . . . . ?
C14 C22 C36 C4 -1.2(7) . . . . ?
C14 C24 C38 C4 1.2(7) . . . . ?
C14 C24 C38 C68 -176.4(4) . . . . ?
C16 C1 C26 C45 1.1(9) . . . . ?
C16 C1 C26 C50 -175.9(5) . . . . ?
C16 C1 C52 C42 178.9(4) . . . . ?
C16 C1 C52 C86 2.6(7) . . . . ?
C16 C8 C30 N1 -172.7(4) . . . . ?
C16 C8 C30 C86 3.9(7) . . . . ?
C17 C9 C31 C74 -0.1(9) . . . . ?
C17 C54 C70 C42 -177.8(5) . . . . ?
C17 C54 C70 C74 2.9(7) . . . . ?
C18 B1 C8 C16 164.1(4) . . . . ?
C18 B1 C8 C30 -11.5(7) . . . . ?
C18 B1 C10 C6 153.3(5) . . . . ?
C18 B1 C10 C12 -16.9(7) . . . . ?
C18 C20 C40 B2 -176.3(5) . . . . ?
C18 C20 C40 C78 1.3(7) . . . . ?
C18 C48 C72 C78 2.3(7) . . . . ?
C19 C64 C74 C31 6.4(10) . . . . ?
C19 C64 C74 C70 -174.4(6) . . . . ?
C20 N2 C12 C10 28.9(6) . . . . ?
C20 N2 C12 C32 -146.5(5) . . . . ?
C20 N2 C60 C3 -148.6(5) . . . . ?
C20 N2 C60 C58 27.0(7) . . . . ?
C20 C18 C48 N1 175.3(4) . . . . ?
C20 C18 C48 C72 -6.1(7) . . . . ?
C20 C40 C78 N3 174.1(4) . . . . ?
C20 C40 C78 C72 -5.4(7) . . . . ?
C21 C33 C65 C15 -179.8(6) . . . . ?
C21 C33 C75 C29 -178.6(6) . . . . ?
C22 B2 C40 C20 -166.2(4) . . . . ?
C22 B2 C40 C78 16.3(7) . . . . ?
C22 B2 C58 C55 -21.8(8) . . . . ?
C22 B2 C58 C60 166.6(5) . . . . ?
C22 C14 C24 C38 -3.8(7) . . . . ?
C23 C56 C68 C38 -177.4(5) . . . . ?
C23 C56 C68 C44 -54.4(6) . . . . ?
C23 C56 C68 C62 59.1(7) . . . . ?
C24 C14 C22 B2 179.1(4) . . . . ?
C24 C14 C22 C36 3.7(7) . . . . ?
C24 C38 C68 C44 56.0(7) . . . . ?
C24 C38 C68 C56 176.2(5) . . . . ?
C24 C38 C68 C62 -59.9(6) . . . . ?
C25 C62 C68 C38 129.8(4) . . . . ?
C25 C62 C68 C44 5.6(5) . . . . ?
C25 C62 C68 C56 -114.0(5) . . . . ?
C25 C62 C84 C77 3.8(7) . . . . ?
C26 C1 C16 C8 170.5(5) . . . . ?
C26 C1 C52 C42 4.8(5) . . . . ?
C26 C1 C52 C86 -171.5(4) . . . . ?
C26 C45 C53 C59 -0.3(8) . . . . ?
C27 C2 C3 C60 -0.7(9) . . . . ?
C27 C55 C58 B2 -172.3(5) . . . . ?
C27 C55 C58 C60 -0.5(8) . . . . ?
C28 C42 C50 C13 -53.0(7) . . . . ?
C28 C42 C50 C26 124.6(4) . . . . ?
C28 C42 C52 C1 -126.4(4) . . . . ?
C28 C42 C52 C86 49.6(7) . . . . ?
C28 C42 C70 C54 -176.1(5) . . . . ?
C28 C42 C70 C74 3.3(5) . . . . ?
C28 C64 C74 C31 -177.3(5) . . . . ?
C28 C64 C74 C70 1.9(6) . . . . ?
C30 N1 C48 C18 -5.6(7) . . . . ?
C30 N1 C48 C72 175.8(4) . . . . ?
C30 N1 C66 C7 93.1(5) . . . . ?
C30 N1 C66 C43 -90.6(5) . . . . ?
C30 C8 C16 C1 -1.4(7) . . . . ?
C31 C9 C17 C54 -1.5(9) . . . . ?
C34 C4 C36 C22 175.2(5) . . . . ?
C34 C4 C38 C24 -175.9(4) . . . . ?
C34 C4 C38 C68 2.1(5) . . . . ?
C34 C11 C51 C61 0.3(8) . . . . ?
C34 C56 C68 C38 0.6(5) . . . . ?
C34 C56 C68 C44 123.5(4) . . . . ?
C34 C56 C68 C62 -122.9(4) . . . . ?
C35 C77 C84 C62 -1.3(8) . . . . ?
C36 C4 C34 C11 -2.3(9) . . . . ?
C36 C4 C34 C56 -178.5(5) . . . . ?
C36 C4 C38 C24 1.4(7) . . . . ?
C36 C4 C38 C68 179.4(4) . . . . ?
C38 C4 C34 C11 174.5(5) . . . . ?
C38 C4 C34 C56 -1.7(5) . . . . ?
C38 C4 C36 C22 -1.4(7) . . . . ?
C39 C7 C66 N1 176.0(4) . . . . ?
C39 C7 C66 C43 0.0(7) . . . . ?
C40 B2 C22 C14 -11.4(6) . . . . ?
C40 B2 C22 C36 163.6(4) . . . . ?
C40 B2 C58 C55 156.0(5) . . . . ?
C40 B2 C58 C60 -15.7(6) . . . . ?
C41 C43 C57 C67 -178.5(5) . . . . ?
C41 C43 C66 N1 3.6(7) . . . . ?
C41 C43 C66 C7 179.7(5) . . . . ?
C42 C28 C64 C19 177.2(5) . . . . ?
C42 C28 C64 C74 0.2(5) . . . . ?
C42 C28 C76 C63 -176.4(5) . . . . ?
C42 C52 C86 C30 -175.7(5) . . . . ?
C42 C70 C74 C31 176.0(5) . . . . ?
C42 C70 C74 C64 -3.3(6) . . . . ?
C43 C57 C67 C39 -2.3(8) . . . . ?
C43 C57 C67 C85 177.9(5) . . . . ?
C44 C47 C71 C81 -0.5(8) . . . . ?
C45 C26 C50 C13 0.2(7) . . . . ?
C45 C26 C50 C42 -177.5(4) . . . . ?
C45 C53 C59 C13 0.5(8) . . . . ?
C46 C6 C10 B1 -169.9(5) . . . . ?
C46 C6 C10 C12 0.3(7) . . . . ?
C47 C44 C49 C25 -178.6(4) . . . . ?
C47 C44 C49 C37 0.7(7) . . . . ?
C47 C44 C68 C38 53.2(7) . . . . ?
C47 C44 C68 C56 -61.2(6) . . . . ?
C47 C44 C68 C62 176.6(5) . . . . ?
C47 C71 C81 C37 -0.2(10) . . . . ?
C48 N1 C30 C8 5.8(7) . . . . ?
C48 N1 C30 C86 -170.9(4) . . . . ?
C48 N1 C66 C7 -88.9(5) . . . . ?
C48 N1 C66 C43 87.4(5) . . . . ?
C48 C18 C20 N2 -177.1(4) . . . . ?
C48 C18 C20 C40 4.1(7) . . . . ?
C48 C72 C78 N3 -175.9(4) . . . . ?
C48 C72 C78 C40 3.6(7) . . . . ?
C49 C25 C62 C68 -4.3(5) . . . . ?
C49 C25 C62 C84 173.4(4) . . . . ?
C49 C25 C69 C35 -174.9(5) . . . . ?
C49 C37 C81 C71 1.1(10) . . . . ?
C49 C44 C47 C71 0.3(7) . . . . ?
C49 C44 C68 C38 -128.5(4) . . . . ?
C49 C44 C68 C56 117.0(4) . . . . ?
C49 C44 C68 C62 -5.2(5) . . . . ?
C50 C13 C59 C53 -0.3(8) . . . . ?
C50 C26 C45 C53 0.0(7) . . . . ?
C50 C42 C52 C1 -4.7(5) . . . . ?
C50 C42 C52 C86 171.3(5) . . . . ?
C50 C42 C70 C54 62.0(6) . . . . ?
C50 C42 C70 C74 -118.6(4) . . . . ?
C51 C11 C34 C4 -177.6(5) . . . . ?
C51 C11 C34 C56 -1.8(7) . . . . ?
C52 C1 C16 C8 -1.9(7) . . . . ?
C52 C1 C26 C45 174.1(5) . . . . ?
C52 C1 C26 C50 -2.9(5) . . . . ?
C52 C42 C50 C13 -174.7(5) . . . . ?
C52 C42 C50 C26 2.9(5) . . . . ?
C52 C42 C70 C54 -54.1(6) . . . . ?
C52 C42 C70 C74 125.3(4) . . . . ?
C54 C70 C74 C31 -4.6(8) . . . . ?
C54 C70 C74 C64 176.1(4) . . . . ?
C55 C58 C60 N2 -176.5(4) . . . . ?
C55 C58 C60 C3 -1.0(7) . . . . ?
C56 C23 C61 C51 -0.8(8) . . . . ?
C57 C43 C66 N1 -176.1(4) . . . . ?
C57 C43 C66 C7 0.0(7) . . . . ?
C58 B2 C22 C14 166.3(5) . . . . ?
C58 B2 C22 C36 -18.7(8) . . . . ?
C58 B2 C40 C20 15.7(7) . . . . ?
C58 B2 C40 C78 -161.7(4) . . . . ?
C59 C13 C50 C26 -0.1(7) . . . . ?
C59 C13 C50 C42 177.3(5) . . . . ?
C60 N2 C12 C10 -152.3(4) . . . . ?
C60 N2 C12 C32 32.3(7) . . . . ?
C60 N2 C20 C18 154.1(5) . . . . ?
C60 N2 C20 C40 -27.1(6) . . . . ?
C61 C23 C56 C34 -0.8(7) . . . . ?
C61 C23 C56 C68 177.0(5) . . . . ?
C62 C25 C49 C37 -178.3(6) . . . . ?
C62 C25 C49 C44 0.8(6) . . . . ?
C62 C25 C69 C35 2.0(8) . . . . ?
C64 C19 C73 C63 0.5(10) . . . . ?
C64 C28 C42 C50 120.5(4) . . . . ?
C64 C28 C42 C52 -124.8(4) . . . . ?
C64 C28 C42 C70 -2.0(5) . . . . ?
C64 C28 C76 C63 1.2(7) . . . . ?
C65 C15 C80 N3 -176.0(4) . . . . ?
C65 C15 C80 C29 0.9(7) . . . . ?
C65 C33 C75 C29 1.8(9) . . . . ?
C66 N1 C30 C8 -176.3(4) . . . . ?
C66 N1 C30 C86 7.0(6) . . . . ?
C66 N1 C48 C18 176.5(4) . . . . ?
C66 N1 C48 C72 -2.1(6) . . . . ?
C66 C7 C39 C67 -1.1(8) . . . . ?
C66 C43 C57 C67 1.2(8) . . . . ?
C68 C44 C47 C71 178.4(5) . . . . ?
C68 C44 C49 C25 3.0(5) . . . . ?
C68 C44 C49 C37 -177.8(5) . . . . ?
C68 C62 C84 C77 -179.0(5) . . . . ?
C69 C25 C49 C37 -1.1(10) . . . . ?
C69 C25 C49 C44 177.9(5) . . . . ?
C69 C25 C62 C68 178.2(4) . . . . ?
C69 C25 C62 C84 -4.1(7) . . . . ?
C69 C35 C77 C84 -0.8(9) . . . . ?
C70 C42 C50 C13 61.9(6) . . . . ?
C70 C42 C50 C26 -120.5(4) . . . . ?
C70 C42 C52 C1 118.6(4) . . . . ?
C70 C42 C52 C86 -65.4(6) . . . . ?
C73 C19 C64 C28 -0.1(9) . . . . ?
C73 C19 C64 C74 176.0(6) . . . . ?
C73 C63 C76 C28 -0.7(8) . . . . ?
C75 C29 C80 N3 177.4(5) . . . . ?
C75 C29 C80 C15 0.5(8) . . . . ?
C75 C33 C65 C15 -0.2(9) . . . . ?
C76 C28 C42 C50 -61.6(6) . . . . ?
C76 C28 C42 C52 53.1(6) . . . . ?
C76 C28 C42 C70 175.9(5) . . . . ?
C76 C28 C64 C19 -0.8(8) . . . . ?
C76 C28 C64 C74 -177.8(4) . . . . ?
C76 C63 C73 C19 -0.1(9) . . . . ?
C77 C35 C69 C25 0.4(8) . . . . ?
C78 N3 C14 C22 10.3(7) . . . . ?
C78 N3 C14 C24 -169.9(4) . . . . ?
C78 N3 C80 C15 81.8(5) . . . . ?
C78 N3 C80 C29 -95.2(5) . . . . ?
C79 C15 C65 C33 -179.9(6) . . . . ?
C79 C15 C80 N3 2.9(7) . . . . ?
C79 C15 C80 C29 179.7(5) . . . . ?
C80 N3 C14 C22 -174.0(4) . . . . ?
C80 N3 C14 C24 5.8(6) . . . . ?
C80 N3 C78 C40 178.7(4) . . . . ?
C80 N3 C78 C72 -1.8(6) . . . . ?
C80 C15 C65 C33 -1.0(8) . . . . ?
C80 C29 C75 C33 -1.9(9) . . . . ?
C81 C37 C49 C25 177.6(6) . . . . ?
C81 C37 C49 C44 -1.3(8) . . . . ?
C83 C29 C75 C33 -178.3(6) . . . . ?
C83 C29 C80 N3 -6.2(8) . . . . ?
C83 C29 C80 C15 177.0(5) . . . . ?
C84 C62 C68 C38 -47.6(7) . . . . ?
C84 C62 C68 C44 -171.8(5) . . . . ?
C84 C62 C68 C56 68.5(6) . . . . ?

loop_
_smtbx_masks_void_nr
_smtbx_masks_void_average_x
_smtbx_masks_void_average_y
_smtbx_masks_void_average_z
_smtbx_masks_void_volume
_smtbx_masks_void_count_electrons
_smtbx_masks_void_content
1 -0.617 0.000 0.500 429.5 148.6 ?
2 -0.384 0.500 0.000 465.7 156.0 ?
